data_7019755
loop_
_publ_author_name
'Theuergarten, Eileen'
'Schl\"osser, Janin'
'Schl\"uns, Danny'
'Freytag, Matthias'
'Daniliuc, Constantin G.'
'Jones, Peter G.'
'Tamm, Matthias'

_publ_section_title
;
 Fixation of carbon dioxide and related small molecules by a bifunctional
 frustrated pyrazolylborane Lewis pair.
;
_journal_issue 30
_journal_name_full 'Dalton transactions (Cambridge, England : 2003)'
_journal_page_first 9101
_journal_page_last 9110
_journal_paper_doi 10.1039/c2dt30448a
_journal_volume 41
_journal_year 2012
_chemical_formula_sum 'C25 H22 B F10 N3 S'
_chemical_formula_weight 597.33
_chemical_name_systematic
;
?
;
_space_group_IT_number 14
_symmetry_cell_setting monoclinic
_symmetry_space_group_name_Hall '-P 2ybc'
_symmetry_space_group_name_H-M 'P 1 21/c 1'
_atom_sites_solution_hydrogens geom
_atom_sites_solution_primary direct
_atom_sites_solution_secondary difmap
_audit_creation_method SHELXL-97
_cell_angle_alpha 90.00
_cell_angle_beta 97.885(2)
_cell_angle_gamma 90.00
_cell_formula_units_Z 4
_cell_length_a 10.1128(2)
_cell_length_b 12.5196(2)
_cell_length_c 20.7678(4)
_cell_measurement_reflns_used 27255
_cell_measurement_temperature 100(2)
_cell_measurement_theta_max 75.6250
_cell_measurement_theta_min 3.5274
_cell_volume 2604.51(8)
_computing_cell_refinement
;
CrysAlisPro, Oxford Diffraction Ltd.,
Version 1.171.35.11 (release 16-05-2011 CrysAlis171 .NET)
(compiled May 16 2011,17:55:39)
;
_computing_data_collection
;
CrysAlisPro, Oxford Diffraction Ltd.,
Version 1.171.35.11 (release 16-05-2011 CrysAlis171 .NET)
(compiled May 16 2011,17:55:39)
;
_computing_data_reduction
;
CrysAlisPro, Oxford Diffraction Ltd.,
Version 1.171.35.11 (release 16-05-2011 CrysAlis171 .NET)
(compiled May 16 2011,17:55:39)
;
_computing_molecular_graphics 'Bruker XP'
_computing_publication_material SHELXL-97
_computing_structure_refinement 'SHELXL-97 (Sheldrick, 1997)'
_computing_structure_solution 'SHELXS-97 (Sheldrick, 1990)'
_diffrn_ambient_temperature 100(2)
_diffrn_detector_area_resol_mean 10.3543
_diffrn_measured_fraction_theta_full 1.000
_diffrn_measured_fraction_theta_max 1.000
_diffrn_measurement_device_type 'Oxford Diffraction Xcalibur, Atlas, Nova'
_diffrn_measurement_method '\w scans'
_diffrn_radiation_monochromator mirror
_diffrn_radiation_source 'Nova (Cu) X-ray Source'
_diffrn_radiation_type 'Cu K\a'
_diffrn_radiation_wavelength 1.54184
_diffrn_reflns_av_R_equivalents 0.0289
_diffrn_reflns_av_sigmaI/netI 0.0137
_diffrn_reflns_limit_h_max 12
_diffrn_reflns_limit_h_min -11
_diffrn_reflns_limit_k_max 15
_diffrn_reflns_limit_k_min -15
_diffrn_reflns_limit_l_max 24
_diffrn_reflns_limit_l_min -25
_diffrn_reflns_number 41673
_diffrn_reflns_theta_full 74.49
_diffrn_reflns_theta_max 74.49
_diffrn_reflns_theta_min 4.13
_exptl_absorpt_coefficient_mu 1.962
_exptl_absorpt_correction_T_max 1.00000
_exptl_absorpt_correction_T_min 0.64326
_exptl_absorpt_correction_type multi-scan
_exptl_absorpt_process_details
;
CrysAlisPro, Oxford Diffraction Ltd.,
Version 1.171.35.11 (release 16-05-2011 CrysAlis171 .NET)
(compiled May 16 2011,17:55:39)
;
_exptl_crystal_colour colourless
_exptl_crystal_density_diffrn 1.523
_exptl_crystal_density_method 'not measured'
_exptl_crystal_description prism
_exptl_crystal_F_000 1216
_exptl_crystal_size_max 0.11
_exptl_crystal_size_mid 0.07
_exptl_crystal_size_min 0.05
_refine_diff_density_max 0.291
_refine_diff_density_min -0.210
_refine_diff_density_rms 0.038
_refine_ls_extinction_method none
_refine_ls_goodness_of_fit_ref 1.037
_refine_ls_hydrogen_treatment constr
_refine_ls_matrix_type full
_refine_ls_number_parameters 368
_refine_ls_number_reflns 5324
_refine_ls_number_restraints 0
_refine_ls_restrained_S_all 1.037
_refine_ls_R_factor_all 0.0315
_refine_ls_R_factor_gt 0.0289
_refine_ls_shift/su_max 0.001
_refine_ls_shift/su_mean 0.000
_refine_ls_structure_factor_coef Fsqd
_refine_ls_weighting_details 'calc w=1/[\s^2^(Fo^2^)+(0.0388P)^2^+0.9580P] where P=(Fo^2^+2Fc^2^)/3'
_refine_ls_weighting_scheme calc
_refine_ls_wR_factor_gt 0.0763
_refine_ls_wR_factor_ref 0.0784
_reflns_number_gt 4908
_reflns_number_total 5324
_reflns_threshold_expression >2sigma(I)
_cod_data_source_file c2dt30448a.txt
_cod_data_source_block eileen21
_cod_original_sg_symbol_H-M 'P 21/c'
_cod_database_code 7019755

loop_
_symmetry_equiv_pos_as_xyz
'x, y, z'
'-x, y+1/2, -z+1/2'
'-x, -y, -z'
'x, -y-1/2, z-1/2'

loop_
_atom_site_label
_atom_site_type_symbol
_atom_site_fract_x
_atom_site_fract_y
_atom_site_fract_z
_atom_site_U_iso_or_equiv
_atom_site_adp_type
_atom_site_occupancy
_atom_site_symmetry_multiplicity
_atom_site_calc_flag
_atom_site_refinement_flags
S S 0.63415(3) 0.34626(3) 0.653933(16) 0.02935(9) Uani 1 1 d .
B B 0.27414(13) 0.23288(11) 0.57422(6) 0.0205(3) Uani 1 1 d .
N1 N 0.29742(9) 0.18833(8) 0.64633(5) 0.0205(2) Uani 1 1 d .
N2 N 0.42018(9) 0.22255(8) 0.67748(5) 0.0198(2) Uani 1 1 d .
N3 N 0.40420(9) 0.30016(8) 0.58011(5) 0.0206(2) Uani 1 1 d .
F1 F 0.24389(7) 0.42801(6) 0.64351(4) 0.03220(18) Uani 1 1 d .
F2 F 0.03313(8) 0.55777(6) 0.63279(5) 0.0398(2) Uani 1 1 d .
F3 F -0.19417(8) 0.50636(7) 0.55379(5) 0.0422(2) Uani 1 1 d .
F4 F -0.20354(8) 0.32444(7) 0.48148(4) 0.0402(2) Uani 1 1 d .
F5 F 0.00427(7) 0.19618(6) 0.48816(4) 0.03179(17) Uani 1 1 d .
F6 F 0.21024(8) 0.26352(6) 0.43239(4) 0.03135(17) Uani 1 1 d .
F7 F 0.23968(8) 0.12226(8) 0.34039(4) 0.0435(2) Uani 1 1 d .
F8 F 0.33404(9) -0.07733(8) 0.37196(5) 0.0516(3) Uani 1 1 d .
F9 F 0.39467(8) -0.13305(6) 0.49962(5) 0.0435(2) Uani 1 1 d .
F10 F 0.37541(7) 0.00841(6) 0.59240(4) 0.03044(17) Uani 1 1 d .
C1 C 0.24016(12) 0.12841(10) 0.68859(6) 0.0229(2) Uani 1 1 d .
C2 C 0.32793(12) 0.12488(10) 0.74659(6) 0.0248(2) Uani 1 1 d .
H2 H 0.3128 0.0873 0.7846 0.030 Uiso 1 1 calc R
C3 C 0.43992(12) 0.18446(10) 0.74009(6) 0.0219(2) Uani 1 1 d .
C4 C 0.10183(12) 0.07879(11) 0.67730(6) 0.0275(3) Uani 1 1 d .
C5 C -0.00065(13) 0.16629(13) 0.68712(7) 0.0360(3) Uani 1 1 d .
H5A H 0.0223 0.1984 0.7302 0.054 Uiso 1 1 calc R
H5B H -0.0900 0.1347 0.6836 0.054 Uiso 1 1 calc R
H5C H 0.0006 0.2214 0.6537 0.054 Uiso 1 1 calc R
C6 C 0.06961(13) 0.02786(12) 0.61007(7) 0.0315(3) Uani 1 1 d .
H6A H 0.0764 0.0820 0.5766 0.047 Uiso 1 1 calc R
H6B H -0.0213 -0.0010 0.6049 0.047 Uiso 1 1 calc R
H6C H 0.1331 -0.0300 0.6056 0.047 Uiso 1 1 calc R
C7 C 0.09393(14) -0.00933(13) 0.72839(7) 0.0373(3) Uani 1 1 d .
H7A H 0.1622 -0.0635 0.7244 0.056 Uiso 1 1 calc R
H7B H 0.0054 -0.0426 0.7213 0.056 Uiso 1 1 calc R
H7C H 0.1092 0.0220 0.7720 0.056 Uiso 1 1 calc R
C8 C 0.55653(12) 0.20297(11) 0.79347(6) 0.0261(3) Uani 1 1 d .
C9 C 0.57010(14) 0.32186(12) 0.81127(7) 0.0365(3) Uani 1 1 d .
H9A H 0.5858 0.3630 0.7729 0.055 Uiso 1 1 calc R
H9B H 0.6453 0.3317 0.8459 0.055 Uiso 1 1 calc R
H9C H 0.4878 0.3467 0.8264 0.055 Uiso 1 1 calc R
C10 C 0.68683(13) 0.15747(12) 0.77478(6) 0.0302(3) Uani 1 1 d .
H10A H 0.6754 0.0811 0.7651 0.045 Uiso 1 1 calc R
H10B H 0.7589 0.1673 0.8110 0.045 Uiso 1 1 calc R
H10C H 0.7094 0.1949 0.7363 0.045 Uiso 1 1 calc R
C11 C 0.52661(15) 0.14261(15) 0.85446(7) 0.0408(4) Uani 1 1 d .
H11A H 0.4435 0.1697 0.8677 0.061 Uiso 1 1 calc R
H11B H 0.6001 0.1535 0.8898 0.061 Uiso 1 1 calc R
H11C H 0.5172 0.0662 0.8447 0.061 Uiso 1 1 calc R
C12 C 0.48576(11) 0.29061(9) 0.63571(6) 0.0206(2) Uani 1 1 d .
C13 C 0.44410(12) 0.36659(10) 0.52884(6) 0.0261(3) Uani 1 1 d .
H13A H 0.4648 0.4387 0.5457 0.039 Uiso 1 1 calc R
H13B H 0.3711 0.3702 0.4926 0.039 Uiso 1 1 calc R
H13C H 0.5233 0.3358 0.5136 0.039 Uiso 1 1 calc R
C14 C 0.13935(11) 0.30678(10) 0.56457(6) 0.0222(2) Uani 1 1 d .
C15 C 0.13628(12) 0.40008(10) 0.60097(6) 0.0246(2) Uani 1 1 d .
C16 C 0.02745(13) 0.46767(10) 0.59777(7) 0.0289(3) Uani 1 1 d .
C17 C -0.08821(13) 0.44186(11) 0.55766(7) 0.0302(3) Uani 1 1 d .
C18 C -0.09218(12) 0.35026(11) 0.52103(7) 0.0290(3) Uani 1 1 d .
C19 C 0.01975(12) 0.28527(10) 0.52484(6) 0.0253(2) Uani 1 1 d .
C20 C 0.28485(11) 0.14242(10) 0.51805(6) 0.0224(2) Uani 1 1 d .
C21 C 0.25603(12) 0.16608(10) 0.45202(6) 0.0258(3) Uani 1 1 d .
C22 C 0.27148(12) 0.09406(12) 0.40300(6) 0.0316(3) Uani 1 1 d .
C23 C 0.31774(13) -0.00693(12) 0.41875(7) 0.0352(3) Uani 1 1 d .
C24 C 0.34835(12) -0.03497(11) 0.48312(8) 0.0318(3) Uani 1 1 d .
C25 C 0.33438(12) 0.04015(10) 0.53069(6) 0.0253(2) Uani 1 1 d .

loop_
_atom_site_aniso_label
_atom_site_aniso_U_11
_atom_site_aniso_U_22
_atom_site_aniso_U_33
_atom_site_aniso_U_23
_atom_site_aniso_U_13
_atom_site_aniso_U_12
S 0.02136(15) 0.03332(17) 0.03189(17) 0.00527(12) -0.00170(12) -0.00739(12)
B 0.0187(6) 0.0214(6) 0.0209(6) 0.0005(5) 0.0015(5) 0.0005(5)
N1 0.0154(4) 0.0234(5) 0.0223(5) -0.0001(4) 0.0008(4) -0.0008(4)
N2 0.0160(4) 0.0218(5) 0.0210(5) -0.0006(4) 0.0008(4) -0.0012(4)
N3 0.0175(4) 0.0217(5) 0.0225(5) -0.0010(4) 0.0023(4) 0.0005(4)
F1 0.0259(4) 0.0328(4) 0.0367(4) -0.0129(3) -0.0003(3) 0.0014(3)
F2 0.0378(4) 0.0263(4) 0.0578(5) -0.0077(4) 0.0157(4) 0.0052(3)
F3 0.0268(4) 0.0347(4) 0.0666(6) 0.0158(4) 0.0116(4) 0.0137(3)
F4 0.0206(4) 0.0513(5) 0.0454(5) 0.0079(4) -0.0077(3) 0.0026(3)
F5 0.0243(4) 0.0354(4) 0.0334(4) -0.0073(3) -0.0042(3) -0.0007(3)
F6 0.0346(4) 0.0339(4) 0.0246(4) 0.0031(3) 0.0005(3) 0.0018(3)
F7 0.0338(4) 0.0718(6) 0.0244(4) -0.0137(4) 0.0024(3) -0.0066(4)
F8 0.0350(5) 0.0591(6) 0.0613(6) -0.0425(5) 0.0086(4) -0.0040(4)
F9 0.0312(4) 0.0227(4) 0.0781(7) -0.0120(4) 0.0126(4) 0.0011(3)
F10 0.0288(4) 0.0246(4) 0.0384(4) 0.0065(3) 0.0061(3) 0.0051(3)
C1 0.0194(6) 0.0254(6) 0.0243(6) 0.0004(5) 0.0047(4) 0.0000(4)
C2 0.0235(6) 0.0299(6) 0.0214(6) 0.0018(5) 0.0045(4) -0.0015(5)
C3 0.0213(5) 0.0252(6) 0.0192(5) -0.0018(4) 0.0028(4) 0.0017(4)
C4 0.0189(6) 0.0347(7) 0.0291(6) 0.0032(5) 0.0043(5) -0.0038(5)
C5 0.0214(6) 0.0477(8) 0.0406(8) -0.0003(6) 0.0095(5) 0.0007(6)
C6 0.0212(6) 0.0394(7) 0.0336(7) -0.0012(6) 0.0029(5) -0.0087(5)
C7 0.0275(7) 0.0473(8) 0.0372(7) 0.0102(6) 0.0051(5) -0.0118(6)
C8 0.0234(6) 0.0353(7) 0.0190(5) -0.0021(5) 0.0003(4) -0.0028(5)
C9 0.0315(7) 0.0430(8) 0.0357(7) -0.0181(6) 0.0074(6) -0.0067(6)
C10 0.0246(6) 0.0367(7) 0.0278(6) 0.0027(5) -0.0014(5) 0.0045(5)
C11 0.0345(7) 0.0659(11) 0.0203(6) 0.0048(6) -0.0017(5) -0.0113(7)
C12 0.0198(5) 0.0192(5) 0.0230(5) 0.0004(4) 0.0036(4) 0.0019(4)
C13 0.0252(6) 0.0266(6) 0.0263(6) 0.0055(5) 0.0024(5) -0.0015(5)
C14 0.0197(5) 0.0235(6) 0.0231(6) 0.0018(4) 0.0024(4) 0.0018(4)
C15 0.0215(6) 0.0250(6) 0.0274(6) 0.0002(5) 0.0035(4) 0.0005(5)
C16 0.0295(6) 0.0223(6) 0.0367(7) 0.0019(5) 0.0114(5) 0.0028(5)
C17 0.0223(6) 0.0279(6) 0.0417(7) 0.0134(5) 0.0096(5) 0.0088(5)
C18 0.0191(6) 0.0338(7) 0.0327(7) 0.0103(5) -0.0008(5) 0.0015(5)
C19 0.0232(6) 0.0270(6) 0.0252(6) 0.0019(5) 0.0011(5) 0.0007(5)
C20 0.0174(5) 0.0240(6) 0.0261(6) -0.0027(5) 0.0039(4) -0.0022(4)
C21 0.0211(6) 0.0290(6) 0.0271(6) -0.0030(5) 0.0028(5) -0.0022(5)
C22 0.0215(6) 0.0463(8) 0.0273(6) -0.0118(6) 0.0037(5) -0.0069(5)
C23 0.0207(6) 0.0411(8) 0.0448(8) -0.0255(6) 0.0078(5) -0.0066(5)
C24 0.0194(6) 0.0238(6) 0.0531(8) -0.0113(6) 0.0082(5) -0.0023(5)
C25 0.0182(5) 0.0246(6) 0.0334(6) -0.0017(5) 0.0054(5) -0.0019(4)

loop_
_atom_type_symbol
_atom_type_description
_atom_type_scat_dispersion_real
_atom_type_scat_dispersion_imag
_atom_type_scat_source
C C 0.0181 0.0091 'International Tables Vol C Tables 4.2.6.8 and 6.1.1.4'
H H 0.0000 0.0000 'International Tables Vol C Tables 4.2.6.8 and 6.1.1.4'
B B 0.0090 0.0039 'International Tables Vol C Tables 4.2.6.8 and 6.1.1.4'
N N 0.0311 0.0180 'International Tables Vol C Tables 4.2.6.8 and 6.1.1.4'
F F 0.0727 0.0534 'International Tables Vol C Tables 4.2.6.8 and 6.1.1.4'
S S 0.3331 0.5567 'International Tables Vol C Tables 4.2.6.8 and 6.1.1.4'

loop_
_geom_angle_atom_site_label_1
_geom_angle_atom_site_label_2
_geom_angle_atom_site_label_3
_geom_angle
N3 B N1 95.85(8)
N3 B C14 112.66(10)
N1 B C14 109.13(9)
N3 B C20 107.03(9)
N1 B C20 114.41(10)
C14 B C20 116.00(10)
C1 N1 N2 107.82(9)
C1 N1 B 142.33(10)
N2 N1 B 109.85(9)
C3 N2 N1 109.81(9)
C3 N2 C12 139.13(10)
N1 N2 C12 110.99(9)
C12 N3 C13 119.15(10)
C12 N3 B 115.96(10)
C13 N3 B 124.81(9)
N1 C1 C2 107.53(10)
N1 C1 C4 126.68(11)
C2 C1 C4 125.69(11)
C3 C2 C1 109.40(11)
N2 C3 C2 105.43(10)
N2 C3 C8 129.37(11)
C2 C3 C8 125.19(11)
C1 C4 C6 112.82(10)
C1 C4 C7 108.68(10)
C6 C4 C7 107.80(12)
C1 C4 C5 108.10(11)
C6 C4 C5 110.77(11)
C7 C4 C5 108.58(11)
C3 C8 C10 111.46(10)
C3 C8 C9 110.97(11)
C10 C8 C9 111.69(11)
C3 C8 C11 107.72(10)
C10 C8 C11 107.37(11)
C9 C8 C11 107.39(12)
N3 C12 N2 107.12(10)
N3 C12 S 126.69(9)
N2 C12 S 126.19(9)
C19 C14 C15 113.63(11)
C19 C14 B 127.14(11)
C15 C14 B 119.17(10)
F1 C15 C16 115.96(11)
F1 C15 C14 119.73(11)
C16 C15 C14 124.30(12)
F2 C16 C17 119.70(12)
F2 C16 C15 120.99(12)
C17 C16 C15 119.31(12)
F3 C17 C18 120.62(12)
F3 C17 C16 120.14(13)
C18 C17 C16 119.23(12)
F4 C18 C17 119.96(12)
F4 C18 C19 120.28(13)
C17 C18 C19 119.76(12)
F5 C19 C18 114.99(11)
F5 C19 C14 121.24(11)
C18 C19 C14 123.74(12)
C25 C20 C21 113.81(11)
C25 C20 B 124.07(11)
C21 C20 B 121.84(11)
F6 C21 C22 115.82(12)
F6 C21 C20 120.44(11)
C22 C21 C20 123.74(13)
F7 C22 C23 120.10(12)
F7 C22 C21 120.29(13)
C23 C22 C21 119.60(13)
F8 C23 C22 120.37(14)
F8 C23 C24 120.24(14)
C22 C23 C24 119.39(12)
F9 C24 C23 120.39(12)
F9 C24 C25 120.35(13)
C23 C24 C25 119.24(13)
F10 C25 C24 115.38(12)
F10 C25 C20 120.46(11)
C24 C25 C20 124.15(13)

loop_
_geom_bond_atom_site_label_1
_geom_bond_atom_site_label_2
_geom_bond_distance
S C12 1.6507(12)
B N3 1.5525(16)
B N1 1.5851(16)
B C14 1.6369(17)
B C20 1.6400(17)
N1 C1 1.3445(15)
N1 N2 1.3868(13)
N2 C3 1.3735(15)
N2 C12 1.4410(15)
N3 C12 1.3289(15)
N3 C13 1.4513(15)
F1 C15 1.3503(14)
F2 C16 1.3391(16)
F3 C17 1.3353(14)
F4 C18 1.3393(15)
F5 C19 1.3477(15)
F6 C21 1.3480(15)
F7 C22 1.3431(16)
F8 C23 1.3387(15)
F9 C24 1.3418(16)
F10 C25 1.3514(15)
C1 C2 1.3956(17)
C1 C4 1.5192(16)
C2 C3 1.3781(17)
C3 C8 1.5215(16)
C4 C6 1.5288(18)
C4 C7 1.5404(19)
C4 C5 1.5407(19)
C8 C10 1.5336(18)
C8 C9 1.5352(19)
C8 C11 1.5402(18)
C14 C19 1.3936(17)
C14 C15 1.3940(17)
C15 C16 1.3826(17)
C16 C17 1.378(2)
C17 C18 1.374(2)
C18 C19 1.3875(18)
C20 C25 1.3868(18)
C20 C21 1.3940(18)
C21 C22 1.3847(18)
C22 C23 1.372(2)
C23 C24 1.376(2)
C24 C25 1.3853(18)

loop_
_geom_torsion_atom_site_label_1
_geom_torsion_atom_site_label_2
_geom_torsion_atom_site_label_3
_geom_torsion_atom_site_label_4
_geom_torsion
N3 B N1 C1 176.28(15)
C14 B N1 C1 59.83(19)
C20 B N1 C1 -72.01(19)
N3 B N1 N2 -3.85(11)
C14 B N1 N2 -120.31(10)
C20 B N1 N2 107.86(11)
C1 N1 N2 C3 -0.45(13)
B N1 N2 C3 179.64(9)
C1 N1 N2 C12 -178.02(9)
B N1 N2 C12 2.07(12)
N1 B N3 C12 4.92(12)
C14 B N3 C12 118.49(11)
C20 B N3 C12 -112.85(11)
N1 B N3 C13 -178.34(10)
C14 B N3 C13 -64.77(14)
C20 B N3 C13 63.89(14)
N2 N1 C1 C2 -0.15(13)
B N1 C1 C2 179.72(14)
N2 N1 C1 C4 176.45(11)
B N1 C1 C4 -3.7(2)
N1 C1 C2 C3 0.69(14)
C4 C1 C2 C3 -175.95(12)
N1 N2 C3 C2 0.85(13)
C12 N2 C3 C2 177.38(13)
N1 N2 C3 C8 -177.99(11)
C12 N2 C3 C8 -1.5(2)
C1 C2 C3 N2 -0.94(14)
C1 C2 C3 C8 177.96(11)
N1 C1 C4 C6 43.27(18)
C2 C1 C4 C6 -140.72(13)
N1 C1 C4 C7 162.77(13)
C2 C1 C4 C7 -21.22(18)
N1 C1 C4 C5 -79.56(15)
C2 C1 C4 C5 96.44(15)
N2 C3 C8 C10 -63.20(17)
C2 C3 C8 C10 118.17(14)
N2 C3 C8 C9 61.97(16)
C2 C3 C8 C9 -116.66(14)
N2 C3 C8 C11 179.26(13)
C2 C3 C8 C11 0.63(18)
C13 N3 C12 N2 178.92(10)
B N3 C12 N2 -4.14(13)
C13 N3 C12 S -0.90(16)
B N3 C12 S 176.04(9)
C3 N2 C12 N3 -175.35(13)
N1 N2 C12 N3 1.15(13)
C3 N2 C12 S 4.5(2)
N1 N2 C12 S -179.02(8)
N3 B C14 C19 141.53(12)
N1 B C14 C19 -113.29(13)
C20 B C14 C19 17.70(17)
N3 B C14 C15 -41.49(15)
N1 B C14 C15 63.68(14)
C20 B C14 C15 -165.33(11)
C19 C14 C15 F1 177.28(11)
B C14 C15 F1 -0.09(17)
C19 C14 C15 C16 -1.47(18)
B C14 C15 C16 -178.84(11)
F1 C15 C16 F2 3.25(18)
C14 C15 C16 F2 -177.95(12)
F1 C15 C16 C17 -177.05(11)
C14 C15 C16 C17 1.7(2)
F2 C16 C17 F3 -0.07(19)
C15 C16 C17 F3 -179.78(11)
F2 C16 C17 C18 178.81(12)
C15 C16 C17 C18 -0.90(19)
F3 C17 C18 F4 -0.67(19)
C16 C17 C18 F4 -179.55(12)
F3 C17 C18 C19 178.83(12)
C16 C17 C18 C19 -0.05(19)
F4 C18 C19 F5 -2.02(18)
C17 C18 C19 F5 178.48(11)
F4 C18 C19 C14 179.76(11)
C17 C18 C19 C14 0.3(2)
C15 C14 C19 F5 -177.66(11)
B C14 C19 F5 -0.54(19)
C15 C14 C19 C18 0.45(18)
B C14 C19 C18 177.57(12)
N3 B C20 C25 93.03(13)
N1 B C20 C25 -11.82(16)
C14 B C20 C25 -140.27(12)
N3 B C20 C21 -80.67(13)
N1 B C20 C21 174.49(10)
C14 B C20 C21 46.04(15)
C25 C20 C21 F6 -178.36(10)
B C20 C21 F6 -4.07(17)
C25 C20 C21 C22 1.66(18)
B C20 C21 C22 175.95(11)
F6 C21 C22 F7 -0.98(17)
C20 C21 C22 F7 179.00(11)
F6 C21 C22 C23 179.94(11)
C20 C21 C22 C23 -0.08(19)
F7 C22 C23 F8 1.33(19)
C21 C22 C23 F8 -179.58(11)
F7 C22 C23 C24 -179.22(11)
C21 C22 C23 C24 -0.13(19)
F8 C23 C24 F9 -0.06(19)
C22 C23 C24 F9 -179.51(11)
F8 C23 C24 C25 178.14(11)
C22 C23 C24 C25 -1.32(19)
F9 C24 C25 F10 2.66(17)
C23 C24 C25 F10 -175.54(11)
F9 C24 C25 C20 -178.63(11)
C23 C24 C25 C20 3.18(19)
C21 C20 C25 F10 175.43(10)
B C20 C25 F10 1.29(17)
C21 C20 C25 C24 -3.22(17)
B C20 C25 C24 -177.36(11)
